data_4505778
loop_
_publ_author_name
'Ma, Bao-Qing'
'Zhang, Yuegang'
'Coppens, Philip'

_publ_section_title
;
 Structural Variation and Supramolecular Isomerism in
 theC-Methylcalix[4]resorcinarene/Bipyridine System
;
_journal_issue 1
_journal_name_full 'Crystal Growth &amp; Design'
_journal_page_first 7
_journal_page_last 13
_journal_paper_doi 10.1021/cg0155595
_journal_volume 2
_journal_year 2002
_chemical_formula_sum 'C79 H86 N3 O21'
_chemical_formula_weight 1413.51
_chemical_name_systematic ?
_space_group_IT_number 14
_symmetry_cell_setting monoclinic
_symmetry_space_group_name_Hall '-P 2yn'
_symmetry_space_group_name_H-M 'P 1 21/n 1'
_atom_sites_solution_hydrogens geom
_atom_sites_solution_primary direct
_atom_sites_solution_secondary difmap
_audit_creation_method SHELXL-97
_cell_angle_alpha 90.00
_cell_angle_beta 109.087(7)
_cell_angle_gamma 90.00
_cell_formula_units_Z 4
_cell_length_a 13.735(2)
_cell_length_b 27.419(6)
_cell_length_c 18.398(4)
_cell_measurement_temperature 90(1)
_cell_volume 6548(2)
_computing_cell_refinement SMART
_computing_data_collection 'SMART CCD 1000'
_computing_data_reduction SAINT
_computing_molecular_graphics XP
_computing_publication_material XCIF
_computing_structure_refinement 'SHELXL-97 (Sheldrick, 1997)'
_computing_structure_solution 'SHELXS-97 (Sheldrick, 1990)'
_diffrn_ambient_temperature 90(1)
_diffrn_measured_fraction_theta_full 0.608
_diffrn_measured_fraction_theta_max 0.608
_diffrn_measurement_device_type 'SMART CCD 1000'
_diffrn_radiation_monochromator graphite
_diffrn_radiation_source 'fine-focus sealed tube'
_diffrn_radiation_type MoK\a
_diffrn_radiation_wavelength 0.71073
_diffrn_reflns_av_R_equivalents 0.1081
_diffrn_reflns_av_sigmaI/netI 0.1521
_diffrn_reflns_limit_h_max 18
_diffrn_reflns_limit_h_min -18
_diffrn_reflns_limit_k_max 36
_diffrn_reflns_limit_k_min -37
_diffrn_reflns_limit_l_max 24
_diffrn_reflns_limit_l_min -24
_diffrn_reflns_number 54013
_diffrn_reflns_theta_full 33.72
_diffrn_reflns_theta_max 33.72
_diffrn_reflns_theta_min 1.62
_exptl_absorpt_coefficient_mu 0.104
_exptl_crystal_colour needle
_exptl_crystal_density_diffrn 1.434
_exptl_crystal_density_method 'not measured'
_exptl_crystal_description block
_exptl_crystal_F_000 2996
_exptl_crystal_size_max 0.18
_exptl_crystal_size_mid 0.08
_exptl_crystal_size_min 0.05
_refine_diff_density_max 1.804
_refine_diff_density_min -0.788
_refine_diff_density_rms 0.105
_refine_ls_extinction_coef 0.0060(3)
_refine_ls_extinction_expression Fc^*^=kFc[1+0.001xFc^2^\l^3^/sin(2\q)]^-1/4^
_refine_ls_extinction_method SHELXL
_refine_ls_goodness_of_fit_ref 0.970
_refine_ls_hydrogen_treatment mixed
_refine_ls_matrix_type full
_refine_ls_number_parameters 1156
_refine_ls_number_reflns 15897
_refine_ls_number_restraints 2
_refine_ls_restrained_S_all 0.972
_refine_ls_R_factor_all 0.1927
_refine_ls_R_factor_gt 0.0937
_refine_ls_shift/su_max 0.297
_refine_ls_shift/su_mean 0.007
_refine_ls_structure_factor_coef Fsqd
_refine_ls_weighting_details 'calc w=1/[\s^2^(Fo^2^)+(0.1709P)^2^+0.0000P] where P=(Fo^2^+2Fc^2^)/3'
_refine_ls_weighting_scheme calc
_refine_ls_wR_factor_gt 0.2526
_refine_ls_wR_factor_ref 0.3065
_reflns_number_gt 6972
_reflns_number_total 15897
_reflns_threshold_expression >2sigma(I)
_cod_data_source_file cg0155595_s1.cif
_cod_data_source_block Compound_4
_cod_original_sg_symbol_H-M P2(1)/n
_cod_database_code 4505778

loop_
_symmetry_equiv_pos_as_xyz
'x, y, z'
'-x+1/2, y+1/2, -z+1/2'
'-x, -y, -z'
'x-1/2, -y-1/2, z-1/2'

loop_
_atom_site_label
_atom_site_type_symbol
_atom_site_fract_x
_atom_site_fract_y
_atom_site_fract_z
_atom_site_U_iso_or_equiv
_atom_site_adp_type
_atom_site_occupancy
_atom_site_symmetry_multiplicity
_atom_site_calc_flag
_atom_site_refinement_flags
O1 O 0.81444(9) -0.31157(4) 0.08909(7) 0.0379(4) Uani 1 1 d .
O2 O 0.80170(9) -0.18174(5) -0.07894(6) 0.0334(4) Uani 1 1 d .
H2A H 0.7880 -0.2057 -0.1072 0.050 Uiso 1 1 calc R
O3 O 1.06194(8) -0.11462(4) 0.10330(6) 0.0291(3) Uani 1 1 d .
H3B H 1.1245 -0.1136 0.1244 0.044 Uiso 1 1 calc R
O4 O 1.08818(8) 0.00507(4) 0.29840(6) 0.0259(3) Uani 1 1 d .
H4 H 1.1416(12) -0.0005(6) 0.3021(9) 0.031(5) Uiso 1 1 d .
O5 O 0.87529(8) 0.07742(4) 0.38519(6) 0.0260(3) Uani 1 1 d .
H5 H 0.8983(16) 0.0922(8) 0.4309(12) 0.069(7) Uiso 1 1 d .
O6 O 0.88034(8) -0.05798(4) 0.55332(6) 0.0250(3) Uani 1 1 d .
H6 H 0.9005(13) -0.0369(7) 0.5982(10) 0.050(6) Uiso 1 1 d .
O7 O 1.09723(8) -0.12482(4) 0.47071(6) 0.0249(3) Uani 1 1 d .
H7 H 1.1826(15) -0.1225(7) 0.4728(11) 0.067(7) Uiso 1 1 d .
O8 O 1.08220(8) -0.23661(4) 0.26694(6) 0.0262(3) Uani 1 1 d D
H8 H 1.1536(7) -0.2344(10) 0.2904(13) 0.108(10) Uiso 1 1 d D
O9 O 0.49716(10) -0.07899(4) -1.22757(7) 0.0381(4) Uani 1 1 d .
H9 H 0.5127(18) -0.0901(9) -1.1853(14) 0.092(9) Uiso 1 1 d .
O10 O 0.52444(9) 0.04560(5) -1.03954(6) 0.0376(4) Uani 1 1 d .
H10A H 0.5117 0.0219 -1.0171 0.056 Uiso 1 1 calc R
O11 O 0.72805(9) 0.11677(4) -1.13618(7) 0.0353(4) Uani 1 1 d .
H11B H 0.7872 0.1178 -1.1374 0.053 Uiso 1 1 calc R
O12 O 0.71366(8) 0.23805(4) -1.32070(6) 0.0281(3) Uani 1 1 d .
H12 H 0.686(2) 0.2584(11) -1.3302(16) 0.130(11) Uiso 1 1 d .
O13 O 0.45362(9) 0.32210(4) -1.48055(7) 0.0343(4) Uani 1 1 d .
H13 H 0.4778(18) 0.3357(9) -1.5034(14) 0.094(9) Uiso 1 1 d .
O14 O 0.43655(9) 0.19292(4) -1.66075(6) 0.0316(4) Uani 1 1 d .
H14 H 0.4345(13) 0.2179(6) -1.6913(10) 0.041(5) Uiso 1 1 d .
O15 O 0.69743(8) 0.12420(4) -1.48014(6) 0.0269(3) Uani 1 1 d .
H15 H 0.6692(11) 0.1358(6) -1.5094(9) 0.025(5) Uiso 1 1 d .
O16 O 0.70980(8) 0.00255(4) -1.29850(6) 0.0271(3) Uani 1 1 d .
H16D H 0.7704 0.0098 -1.2901 0.041 Uiso 1 1 calc R
O17 O 0.8038(2) -0.57986(12) -0.27761(16) 0.2289(13) Uani 1 1 d .
O18 O 0.62168(19) -0.60949(11) -0.23998(17) 0.0567(10) Uani 0.50 1 d P
O18' O 0.5594(3) -0.60925(12) -0.2572(2) 0.0813(13) Uani 0.50 1 d P
O19 O 0.81109(11) -0.37087(5) 0.19596(8) 0.0562(5) Uani 1 1 d .
O20' O 0.6916(6) -0.5923(2) -0.3409(3) 0.308(3) Uani 0.50 1 d P
O20 O 0.5929(7) -0.61414(18) -0.3759(3) 0.263(4) Uani 0.50 1 d P
C1 C 0.84855(11) -0.23009(6) 0.14644(9) 0.0231(4) Uani 1 1 d .
C2 C 0.82153(12) -0.26220(6) 0.08243(9) 0.0279(5) Uani 1 1 d .
C3 C 0.80539(12) -0.24482(7) 0.00888(9) 0.0283(5) Uani 1 1 d .
H3A H 0.7823(13) -0.2646(6) -0.0335(10) 0.043(5) Uiso 1 1 d .
C4 C 0.81496(12) -0.19600(7) -0.00386(9) 0.0271(5) Uani 1 1 d .
C5 C 0.83885(11) -0.16257(6) 0.05696(9) 0.0230(4) Uani 1 1 d .
C6 C 0.85464(11) -0.18087(6) 0.13012(9) 0.0237(4) Uani 1 1 d .
H6A H 0.8743(10) -0.1559(5) 0.1752(8) 0.018(4) Uiso 1 1 d .
C7 C 0.84438(12) -0.10754(6) 0.04287(9) 0.0251(5) Uani 1 1 d .
H7A H 0.8785(13) -0.1044(6) 0.0045(10) 0.040(5) Uiso 1 1 d .
C8 C 0.73513(13) -0.08736(7) 0.00620(10) 0.0328(5) Uani 1 1 d .
H8B H 0.7001(12) -0.0994(6) -0.0432(9) 0.038(5) Uiso 1 1 d .
H8A H 0.6893(12) -0.0899(6) 0.0383(9) 0.029(5) Uiso 1 1 d .
H8B H 0.7335(13) -0.0530(6) 0.0017(10) 0.041(5) Uiso 1 1 d .
C9 C 0.90734(11) -0.07984(6) 0.11405(9) 0.0220(4) Uani 1 1 d .
C10 C 1.01522(11) -0.08367(6) 0.14031(8) 0.0207(4) Uani 1 1 d .
C11 C 1.07470(12) -0.05646(6) 0.20236(9) 0.0228(4) Uani 1 1 d .
H11A H 1.1579(10) -0.0568(5) 0.2190(8) 0.013(4) Uiso 1 1 d .
C12 C 1.02842(11) -0.02439(6) 0.23925(8) 0.0204(4) Uani 1 1 d .
C13 C 0.92134(11) -0.02013(6) 0.21737(8) 0.0217(4) Uani 1 1 d .
C14 C 0.86459(12) -0.04846(6) 0.15493(9) 0.0236(4) Uani 1 1 d .
H14A H 0.7913(11) -0.0461(6) 0.1406(9) 0.025(4) Uiso 1 1 d .
C15 C 0.87165(12) 0.01458(6) 0.26008(9) 0.0257(5) Uani 1 1 d .
H15A H 0.9077(11) 0.0492(5) 0.2712(8) 0.019(4) Uiso 1 1 d .
C16 C 0.75711(13) 0.02509(7) 0.21381(10) 0.0364(5) Uani 1 1 d .
H16B H 0.7498(12) 0.0355(6) 0.1589(9) 0.040(5) Uiso 1 1 d .
H16A H 0.7376(15) 0.0507(7) 0.2363(11) 0.061(7) Uiso 1 1 d .
H16C H 0.7101(15) -0.0016(7) 0.2109(11) 0.063(7) Uiso 1 1 d .
C17 C 0.87918(11) -0.00396(6) 0.33985(8) 0.0216(4) Uani 1 1 d .
C18 C 0.87831(11) 0.02741(6) 0.39909(8) 0.0203(4) Uani 1 1 d .
C19 C 0.87843(11) 0.01006(6) 0.46994(8) 0.0195(4) Uani 1 1 d .
H19A H 0.8813(9) 0.0327(5) 0.5054(7) 0.007(4) Uiso 1 1 d .
C20 C 0.88002(11) -0.03967(6) 0.48342(8) 0.0209(4) Uani 1 1 d .
C21 C 0.88162(11) -0.07288(6) 0.42595(8) 0.0187(4) Uani 1 1 d .
C22 C 0.88093(11) -0.05368(6) 0.35577(8) 0.0210(4) Uani 1 1 d .
H22A H 0.8753(10) -0.0738(5) 0.3188(8) 0.016(4) Uiso 1 1 d .
C23 C 0.87935(12) -0.12731(6) 0.44016(8) 0.0219(4) Uani 1 1 d .
H23A H 0.9189(10) -0.1344(5) 0.4952(8) 0.016(4) Uiso 1 1 d .
C24 C 0.76824(12) -0.14331(6) 0.42616(9) 0.0284(5) Uani 1 1 d .
H24B H 0.7560(10) -0.1784(5) 0.4327(8) 0.017(4) Uiso 1 1 d .
H24A H 0.7212(9) -0.1379(5) 0.3735(7) 0.005(3) Uiso 1 1 d .
H24C H 0.7328(15) -0.1252(8) 0.4540(12) 0.069(7) Uiso 1 1 d .
C25 C 0.93299(11) -0.15644(6) 0.39435(8) 0.0195(4) Uani 1 1 d .
C26 C 1.03959(11) -0.15374(5) 0.41011(8) 0.0193(4) Uani 1 1 d .
C27 C 1.08933(11) -0.17946(6) 0.36678(8) 0.0208(4) Uani 1 1 d .
H27A H 1.1699(9) -0.1758(5) 0.3776(7) 0.004(3) Uiso 1 1 d .
C28 C 1.03257(11) -0.20946(6) 0.30780(8) 0.0208(4) Uani 1 1 d .
C29 C 0.92643(11) -0.21464(6) 0.29044(8) 0.0203(4) Uani 1 1 d .
C30 C 0.88018(11) -0.18768(6) 0.33347(9) 0.0222(4) Uani 1 1 d .
H30A H 0.8062(9) -0.1887(4) 0.3231(7) 0.000(3) Uiso 1 1 d .
C31 C 0.86685(12) -0.24992(6) 0.22705(9) 0.0235(4) Uani 1 1 d .
H31A H 0.9107(10) -0.2773(5) 0.2319(7) 0.009(4) Uiso 1 1 d .
C32 C 0.76310(12) -0.26443(6) 0.23606(9) 0.0294(5) Uani 1 1 d .
H32A H 0.7296(13) -0.2878(7) 0.2069(10) 0.045(6) Uiso 1 1 d .
H32C H 0.7729(12) -0.2751(6) 0.2794(9) 0.030(5) Uiso 1 1 d .
H32B H 0.7124(14) -0.2351(7) 0.2284(11) 0.055(6) Uiso 1 1 d .
C33 C 0.50226(12) 0.00461(6) -1.26350(9) 0.0223(4) Uani 1 1 d .
C34 C 0.50349(12) -0.03059(6) -1.20711(9) 0.0276(5) Uani 1 1 d .
C35 C 0.51160(13) -0.01605(6) -1.13287(9) 0.0298(5) Uani 1 1 d .
H35A H 0.5105(12) -0.0390(6) -1.0926(9) 0.034(5) Uiso 1 1 d .
C36 C 0.51611(12) 0.03276(6) -1.11373(9) 0.0266(5) Uani 1 1 d .
C37 C 0.51400(11) 0.06905(6) -1.16823(9) 0.0214(4) Uani 1 1 d .
C38 C 0.50707(11) 0.05336(6) -1.24170(9) 0.0218(4) Uani 1 1 d .
H38A H 0.5058(11) 0.0763(6) -1.2856(9) 0.023(4) Uiso 1 1 d .
C39 C 0.51363(12) 0.12381(6) -1.15043(9) 0.0260(5) Uani 1 1 d .
H39A H 0.5504(10) 0.1288(5) -1.0988(8) 0.011(4) Uiso 1 1 d .
C40 C 0.40336(13) 0.13959(7) -1.15769(10) 0.0339(5) Uani 1 1 d .
H40A H 0.3984(12) 0.1790(6) -1.1390(9) 0.033(5) Uiso 1 1 d .
H40B H 0.3574(14) 0.1387(7) -1.2105(11) 0.057(6) Uiso 1 1 d .
H40C H 0.3797(18) 0.1157(9) -1.1274(14) 0.097(9) Uiso 1 1 d .
C41 C 0.56323(12) 0.15483(6) -1.19794(9) 0.0230(4) Uani 1 1 d .
C42 C 0.66838(12) 0.14911(6) -1.18817(9) 0.0224(4) Uani 1 1 d .
C43 C 0.71607(12) 0.17687(6) -1.22998(9) 0.0243(5) Uani 1 1 d .
H43A H 0.7914(10) 0.1714(5) -1.2251(8) 0.014(4) Uiso 1 1 d .
C44 C 0.66066(11) 0.21176(6) -1.28194(8) 0.0212(4) Uani 1 1 d .
C45 C 0.55594(11) 0.21923(6) -1.29394(8) 0.0209(4) Uani 1 1 d .
C46 C 0.51056(12) 0.18987(6) -1.25109(8) 0.0220(4) Uani 1 1 d .
H46A H 0.4325(11) 0.1956(6) -1.2579(9) 0.027(4) Uiso 1 1 d .
C47 C 0.49710(12) 0.25674(6) -1.35325(9) 0.0229(4) Uani 1 1 d .
H47A H 0.5405(12) 0.2895(6) -1.3394(9) 0.032(5) Uiso 1 1 d .
C48 C 0.39391(12) 0.27135(6) -1.34380(9) 0.0273(5) Uani 1 1 d .
H48A H 0.3463(12) 0.2453(6) -1.3515(9) 0.034(5) Uiso 1 1 d .
H48C H 0.4087(11) 0.2827(6) -1.2876(9) 0.025(4) Uiso 1 1 d .
H48B H 0.3669(12) 0.2935(6) -1.3794(10) 0.036(5) Uiso 1 1 d .
C49 C 0.47998(11) 0.23985(6) -1.43576(8) 0.0209(4) Uani 1 1 d .
C50 C 0.45779(11) 0.27328(6) -1.49663(9) 0.0222(4) Uani 1 1 d .
C51 C 0.44216(12) 0.25811(6) -1.57101(9) 0.0234(4) Uani 1 1 d .
H51A H 0.4266(11) 0.2814(6) -1.6118(8) 0.023(4) Uiso 1 1 d .
C52 C 0.44871(12) 0.20913(6) -1.58735(9) 0.0239(5) Uani 1 1 d .
C53 C 0.47041(11) 0.17423(6) -1.52851(8) 0.0206(4) Uani 1 1 d .
C54 C 0.48439(11) 0.19074(6) -1.45473(8) 0.0202(4) Uani 1 1 d .
H54A H 0.4965(10) 0.1676(5) -1.4153(8) 0.013(4) Uiso 1 1 d .
C55 C 0.47077(12) 0.12052(6) -1.54861(8) 0.0217(4) Uani 1 1 d .
H55A H 0.4967(11) 0.1170(5) -1.5872(8) 0.020(4) Uiso 1 1 d .
C56 C 0.35976(13) 0.10285(6) -1.58587(9) 0.0282(5) Uani 1 1 d .
H56A H 0.3119(13) 0.1076(7) -1.5563(10) 0.047(6) Uiso 1 1 d .
H56C H 0.3648(12) 0.0648(6) -1.5996(9) 0.033(5) Uiso 1 1 d .
H56B H 0.3287(11) 0.1192(6) -1.6321(9) 0.025(4) Uiso 1 1 d .
C57 C 0.53256(11) 0.08928(6) -1.48048(9) 0.0208(4) Uani 1 1 d .
C58 C 0.64064(11) 0.09329(6) -1.45091(9) 0.0217(4) Uani 1 1 d .
C59 C 0.69809(12) 0.06427(6) -1.39034(9) 0.0223(4) Uani 1 1 d .
H59A H 0.7770(11) 0.0685(5) -1.3737(8) 0.021(4) Uiso 1 1 d .
C60 C 0.64836(11) 0.03088(6) -1.35773(8) 0.0214(4) Uani 1 1 d .
C61 C 0.54083(11) 0.02599(6) -1.38393(9) 0.0224(4) Uani 1 1 d .
C62 C 0.48759(11) 0.05597(6) -1.44463(9) 0.0220(4) Uani 1 1 d .
H62A H 0.4239(13) 0.0572(6) -1.4559(10) 0.040(5) Uiso 1 1 d .
C63 C 0.48778(11) -0.00978(6) -1.34595(9) 0.0231(4) Uani 1 1 d .
H63A H 0.5211(10) -0.0436(5) -1.3458(7) 0.012(4) Uiso 1 1 d .
C64 C 0.37254(12) -0.01537(6) -1.38920(9) 0.0271(5) Uani 1 1 d .
H64B H 0.3286(14) -0.0420(7) -1.3697(11) 0.058(6) Uiso 1 1 d .
H64A H 0.3547(11) -0.0233(5) -1.4423(8) 0.020(4) Uiso 1 1 d .
H64C H 0.3347(11) 0.0155(6) -1.3872(9) 0.024(4) Uiso 1 1 d .
C65 C 0.53728(14) -0.17813(7) -1.09505(11) 0.0364(6) Uani 1 1 d .
H65A H 0.5946 -0.1804 -1.1112 0.044 Uiso 1 1 calc R
C66 C 0.52592(13) -0.21284(6) -1.04339(10) 0.0317(5) Uani 1 1 d .
H66A H 0.5734(14) -0.2359(7) -1.0239(11) 0.055(6) Uiso 1 1 d .
C67 C 0.44363(13) -0.21052(6) -1.01630(9) 0.0282(5) Uani 1 1 d .
C68 C 0.37330(14) -0.17283(7) -1.04532(11) 0.0393(6) Uani 1 1 d .
H68A H 0.3074(17) -0.1663(8) -1.0217(13) 0.085(8) Uiso 1 1 d .
C69 C 0.39055(15) -0.14028(7) -1.09661(12) 0.0459(7) Uani 1 1 d .
H69A H 0.322(2) -0.1086(10) -1.1321(15) 0.122(10) Uiso 1 1 d .
C70 C 0.42979(12) -0.24647(6) -0.95930(9) 0.0278(5) Uani 1 1 d .
C71 C 0.50759(13) -0.27905(6) -0.92208(10) 0.0301(5) Uani 1 1 d .
H71A H 0.5747(13) -0.2757(6) -0.9255(10) 0.042(5) Uiso 1 1 d .
C72 C 0.49301(14) -0.31240(7) -0.86981(10) 0.0343(5) Uani 1 1 d .
H72A H 0.5511(12) -0.3348(6) -0.8427(9) 0.032(5) Uiso 1 1 d .
C73 C 0.33188(14) -0.28217(8) -0.88625(11) 0.0439(6) Uani 1 1 d .
H73A H 0.251(2) -0.2857(10) -0.8846(15) 0.109(10) Uiso 1 1 d .
C74 C 0.33964(13) -0.24859(7) -0.93930(11) 0.0351(6) Uani 1 1 d .
H74A H 0.29159(17) -0.22154(8) -0.97051(13) 0.038(5) Uiso 1 1 d .
N3 N 0.25975(17) -0.54954(8) -0.52207(13) 0.1776(9) Uiso 0.50 1 d PR
C75 C 0.26986(17) -0.51643(8) -0.57637(13) 0.1776(9) Uiso 1 1 d R
C76 C 0.36536(17) -0.49589(8) -0.56825(13) 0.1776(9) Uiso 1 1 d R
C77 C 0.45075(17) -0.50844(8) -0.50583(13) 0.1776(9) Uiso 1 1 d R
C78 C 0.44065(17) -0.54156(8) -0.45154(13) 0.1776(9) Uiso 1 1 d R
C79 C 0.34515(17) -0.56210(8) -0.45965(13) 0.1776(9) Uiso 1 1 d RD
N1 N 0.47197(12) -0.14234(5) -1.12255(9) 0.0372(5) Uani 1 1 d .
N2 N 0.40702(12) -0.31481(6) -0.85065(9) 0.0408(5) Uani 1 1 d .
H1 H 0.8237(14) -0.3208(7) 0.1421(11) 0.052(6) Uiso 1 1 d .
O21 O 0.4135(5) -0.6144(2) -0.3808(4) 0.387(4) Uiso 1 1 d D
N3' N 0.2343(6) -0.5659(3) -0.5002(5) 0.1776(9) Uiso 0.50 1 d P

loop_
_atom_site_aniso_label
_atom_site_aniso_U_11
_atom_site_aniso_U_22
_atom_site_aniso_U_33
_atom_site_aniso_U_23
_atom_site_aniso_U_13
_atom_site_aniso_U_12
O1 0.0485(7) 0.0315(6) 0.0379(6) -0.0131(5) 0.0198(5) -0.0160(6)
O2 0.0354(6) 0.0439(7) 0.0186(5) -0.0055(5) 0.0059(5) 0.0014(6)
O3 0.0270(5) 0.0312(6) 0.0324(6) -0.0046(5) 0.0140(4) 0.0009(5)
O4 0.0240(5) 0.0279(6) 0.0235(5) -0.0057(5) 0.0049(4) 0.0007(5)
O5 0.0319(5) 0.0213(5) 0.0244(5) -0.0020(5) 0.0087(4) 0.0003(5)
O6 0.0333(5) 0.0254(6) 0.0172(5) -0.0007(4) 0.0097(4) -0.0019(5)
O7 0.0243(5) 0.0251(6) 0.0205(5) -0.0066(5) 0.0006(4) -0.0004(5)
O8 0.0224(5) 0.0365(6) 0.0213(5) -0.0074(5) 0.0092(4) 0.0026(5)
O9 0.0546(7) 0.0238(6) 0.0271(6) 0.0052(5) 0.0012(6) -0.0069(6)
O10 0.0527(7) 0.0394(7) 0.0244(5) 0.0018(5) 0.0179(5) -0.0077(6)
O11 0.0270(6) 0.0428(7) 0.0312(6) 0.0105(6) 0.0027(5) 0.0049(5)
O12 0.0221(5) 0.0347(6) 0.0271(5) 0.0042(5) 0.0077(4) -0.0021(5)
O13 0.0463(6) 0.0211(6) 0.0429(6) 0.0035(5) 0.0246(5) 0.0034(5)
O14 0.0463(6) 0.0327(6) 0.0159(5) 0.0018(5) 0.0102(5) 0.0014(6)
O15 0.0250(5) 0.0298(6) 0.0244(5) 0.0096(5) 0.0062(4) 0.0002(5)
O16 0.0224(5) 0.0321(6) 0.0226(5) 0.0056(5) 0.0015(4) 0.0037(5)
O17 0.294(2) 0.265(3) 0.2058(17) -0.1478(18) 0.1875(14) -0.177(2)
O18 0.0339(12) 0.0686(19) 0.0728(17) 0.0180(15) 0.0246(12) -0.0121(13)
O18' 0.122(2) 0.0447(18) 0.098(2) 0.0127(17) 0.0640(17) 0.0243(18)
O19 0.0678(9) 0.0459(8) 0.0549(8) 0.0019(7) 0.0202(7) -0.0051(7)
O20' 0.653(7) 0.205(4) 0.183(3) -0.137(3) 0.296(3) -0.265(4)
O20 0.637(9) 0.080(3) 0.130(3) 0.044(3) 0.201(4) 0.133(4)
C1 0.0213(7) 0.0292(8) 0.0206(7) -0.0067(7) 0.0093(6) -0.0012(7)
C2 0.0266(7) 0.0315(9) 0.0286(8) -0.0102(7) 0.0132(6) -0.0093(7)
C3 0.0247(8) 0.0435(10) 0.0146(7) -0.0099(7) 0.0037(6) -0.0071(8)
C4 0.0238(7) 0.0404(10) 0.0147(7) -0.0044(7) 0.0032(6) -0.0013(7)
C5 0.0192(7) 0.0283(8) 0.0205(7) -0.0034(7) 0.0052(6) 0.0007(7)
C6 0.0194(7) 0.0290(8) 0.0222(7) -0.0065(7) 0.0060(6) -0.0029(7)
C7 0.0237(7) 0.0337(9) 0.0170(7) 0.0013(7) 0.0053(6) 0.0023(7)
C8 0.0270(8) 0.0454(11) 0.0207(8) -0.0056(8) 0.0007(7) 0.0056(8)
C9 0.0215(7) 0.0249(8) 0.0190(7) 0.0035(6) 0.0059(6) 0.0017(7)
C10 0.0252(7) 0.0208(8) 0.0173(7) 0.0009(6) 0.0086(5) 0.0016(6)
C11 0.0232(7) 0.0236(8) 0.0233(7) 0.0026(7) 0.0100(6) 0.0020(7)
C12 0.0215(7) 0.0191(7) 0.0189(7) 0.0014(6) 0.0042(6) -0.0002(6)
C13 0.0221(7) 0.0233(8) 0.0179(7) 0.0036(6) 0.0042(6) 0.0018(7)
C14 0.0211(7) 0.0308(9) 0.0173(7) 0.0024(7) 0.0041(6) 0.0031(7)
C15 0.0268(7) 0.0264(8) 0.0235(7) 0.0002(7) 0.0074(6) 0.0025(7)
C16 0.0359(9) 0.0470(11) 0.0254(8) -0.0004(8) 0.0088(7) 0.0169(8)
C17 0.0182(7) 0.0278(8) 0.0170(7) -0.0010(6) 0.0034(6) 0.0019(7)
C18 0.0170(7) 0.0210(8) 0.0213(7) -0.0031(6) 0.0041(6) 0.0010(6)
C19 0.0200(7) 0.0207(7) 0.0173(7) -0.0031(6) 0.0054(5) 0.0018(6)
C20 0.0151(6) 0.0304(8) 0.0157(7) -0.0003(7) 0.0029(5) 0.0011(7)
C21 0.0153(6) 0.0237(8) 0.0145(7) -0.0029(6) 0.0015(5) 0.0016(6)
C22 0.0220(7) 0.0250(8) 0.0149(7) -0.0070(6) 0.0045(5) 0.0006(6)
C23 0.0239(7) 0.0248(8) 0.0156(7) -0.0009(6) 0.0045(6) 0.0008(7)
C24 0.0255(7) 0.0330(9) 0.0303(8) -0.0051(7) 0.0142(6) -0.0037(7)
C25 0.0191(7) 0.0228(8) 0.0158(7) -0.0002(6) 0.0046(5) -0.0001(6)
C26 0.0215(7) 0.0165(7) 0.0166(7) 0.0001(6) 0.0018(6) -0.0003(6)
C27 0.0230(7) 0.0216(8) 0.0160(7) 0.0012(6) 0.0038(6) -0.0002(6)
C28 0.0239(7) 0.0222(8) 0.0176(7) -0.0002(6) 0.0087(5) 0.0021(6)
C29 0.0225(7) 0.0214(8) 0.0147(7) -0.0013(6) 0.0031(6) 0.0004(6)
C30 0.0197(7) 0.0256(8) 0.0216(7) 0.0002(7) 0.0071(6) -0.0003(6)
C31 0.0226(7) 0.0264(8) 0.0215(7) -0.0090(7) 0.0071(6) -0.0033(7)
C32 0.0292(8) 0.0344(9) 0.0259(8) -0.0047(7) 0.0110(6) -0.0084(7)
C33 0.0202(7) 0.0256(8) 0.0185(7) 0.0027(6) 0.0030(6) -0.0020(7)
C34 0.0269(8) 0.0236(8) 0.0273(8) 0.0049(7) 0.0020(7) -0.0044(7)
C35 0.0327(8) 0.0311(9) 0.0216(8) 0.0088(7) 0.0032(7) -0.0030(8)
C36 0.0241(7) 0.0374(9) 0.0166(7) 0.0024(7) 0.0045(6) -0.0051(7)
C37 0.0205(7) 0.0244(8) 0.0197(7) 0.0025(6) 0.0071(5) -0.0038(6)
C38 0.0192(7) 0.0260(8) 0.0216(7) 0.0045(6) 0.0086(5) 0.0003(6)
C39 0.0302(8) 0.0300(9) 0.0193(7) -0.0031(7) 0.0102(6) -0.0033(7)
C40 0.0340(8) 0.0361(10) 0.0391(9) 0.0010(8) 0.0222(7) 0.0031(8)
C41 0.0250(7) 0.0272(8) 0.0187(7) -0.0049(6) 0.0096(6) -0.0033(7)
C42 0.0252(7) 0.0212(8) 0.0179(7) -0.0020(6) 0.0031(6) -0.0010(7)
C43 0.0213(7) 0.0283(8) 0.0225(7) -0.0002(7) 0.0061(6) -0.0019(7)
C44 0.0219(7) 0.0256(8) 0.0164(7) -0.0010(6) 0.0066(6) -0.0043(7)
C45 0.0211(7) 0.0241(8) 0.0171(7) -0.0054(6) 0.0055(5) -0.0009(7)
C46 0.0236(7) 0.0251(8) 0.0175(7) -0.0044(6) 0.0070(6) 0.0006(7)
C47 0.0229(7) 0.0216(8) 0.0238(7) -0.0031(7) 0.0071(6) 0.0016(7)
C48 0.0268(7) 0.0309(9) 0.0263(8) 0.0018(7) 0.0115(6) 0.0067(7)
C49 0.0196(7) 0.0237(8) 0.0203(7) 0.0006(6) 0.0075(5) 0.0006(6)
C50 0.0200(7) 0.0202(8) 0.0272(7) 0.0031(7) 0.0089(6) 0.0024(6)
C51 0.0230(7) 0.0264(8) 0.0195(7) 0.0054(7) 0.0052(6) 0.0034(7)
C52 0.0228(7) 0.0277(8) 0.0198(7) 0.0028(7) 0.0053(6) 0.0025(7)
C53 0.0176(7) 0.0245(8) 0.0191(7) 0.0043(6) 0.0051(5) 0.0012(6)
C54 0.0191(7) 0.0242(8) 0.0158(7) 0.0037(6) 0.0034(5) 0.0010(6)
C55 0.0235(7) 0.0254(8) 0.0131(7) -0.0004(6) 0.0019(6) 0.0025(7)
C56 0.0287(8) 0.0282(9) 0.0227(8) 0.0002(7) 0.0014(7) 0.0011(7)
C57 0.0183(7) 0.0182(7) 0.0246(7) -0.0019(6) 0.0054(6) 0.0019(6)
C58 0.0233(7) 0.0216(8) 0.0208(7) -0.0022(6) 0.0080(6) -0.0022(6)
C59 0.0221(7) 0.0262(8) 0.0173(7) -0.0003(6) 0.0048(6) 0.0018(7)
C60 0.0222(7) 0.0230(8) 0.0149(7) -0.0029(6) 0.0003(6) -0.0005(7)
C61 0.0232(7) 0.0200(8) 0.0248(7) -0.0044(6) 0.0088(6) 0.0006(6)
C62 0.0209(7) 0.0244(8) 0.0207(7) -0.0044(6) 0.0069(6) -0.0012(6)
C63 0.0219(7) 0.0232(8) 0.0237(7) 0.0021(7) 0.0068(6) -0.0001(7)
C64 0.0258(8) 0.0343(9) 0.0181(7) -0.0006(7) 0.0028(6) -0.0032(7)
C65 0.0398(9) 0.0301(9) 0.0399(9) 0.0013(8) 0.0140(7) -0.0032(8)
C66 0.0327(8) 0.0245(9) 0.0370(9) 0.0025(8) 0.0100(7) 0.0023(7)
C67 0.0293(8) 0.0218(8) 0.0257(8) -0.0045(7) -0.0015(7) -0.0039(7)
C68 0.0338(9) 0.0371(10) 0.0397(10) 0.0088(9) 0.0021(8) 0.0015(9)
C69 0.0397(10) 0.0368(10) 0.0501(12) 0.0118(10) -0.0004(9) 0.0034(9)
C70 0.0303(8) 0.0282(8) 0.0207(8) -0.0067(7) 0.0026(6) -0.0104(7)
C71 0.0335(8) 0.0256(8) 0.0286(8) -0.0019(7) 0.0066(7) -0.0005(7)
C72 0.0462(10) 0.0290(9) 0.0265(8) -0.0036(7) 0.0101(7) -0.0014(8)
C73 0.0376(9) 0.0523(12) 0.0438(10) 0.0010(9) 0.0159(8) -0.0136(9)
C74 0.0311(9) 0.0324(9) 0.0389(10) -0.0012(8) 0.0075(7) -0.0073(8)
N1 0.0436(8) 0.0294(8) 0.0288(8) 0.0049(7) -0.0017(7) -0.0105(7)
N2 0.0494(9) 0.0368(9) 0.0347(8) -0.0044(7) 0.0119(7) -0.0113(7)

loop_
_atom_type_symbol
_atom_type_description
_atom_type_scat_dispersion_real
_atom_type_scat_dispersion_imag
_atom_type_scat_source
C C 0.0033 0.0016 'International Tables Vol C Tables 4.2.6.8 and 6.1.1.4'
H H 0.0000 0.0000 'International Tables Vol C Tables 4.2.6.8 and 6.1.1.4'
N N 0.0061 0.0033 'International Tables Vol C Tables 4.2.6.8 and 6.1.1.4'
O O 0.0106 0.0060 'International Tables Vol C Tables 4.2.6.8 and 6.1.1.4'

loop_
_geom_angle_atom_site_label_1
_geom_angle_atom_site_label_2
_geom_angle_atom_site_label_3
_geom_angle
_geom_angle_site_symmetry_1
O20 O20' O17 160.6(5) .
C6 C1 C2 116.15(14) .
C6 C1 C31 123.70(14) .
C2 C1 C31 120.15(15) .
O1 C2 C3 115.85(15) .
O1 C2 C1 123.20(15) .
C3 C2 C1 120.88(16) .
C4 C3 C2 120.64(15) .
C3 C4 O2 117.11(14) .
C3 C4 C5 120.83(15) .
O2 C4 C5 122.05(16) .
C6 C5 C4 117.42(15) .
C6 C5 C7 121.26(14) .
C4 C5 C7 121.30(14) .
C5 C6 C1 124.05(15) .
C9 C7 C8 113.51(14) .
C9 C7 C5 113.07(12) .
C8 C7 C5 109.47(13) .
C14 C9 C10 116.38(13) .
C14 C9 C7 123.63(14) .
C10 C9 C7 119.95(15) .
O3 C10 C11 119.79(14) .
O3 C10 C9 119.21(13) .
C11 C10 C9 121.00(15) .
C10 C11 C12 120.28(14) .
C11 C12 O4 120.33(13) .
C11 C12 C13 121.35(13) .
O4 C12 C13 118.30(14) .
C14 C13 C12 116.29(15) .
C14 C13 C15 123.13(14) .
C12 C13 C15 120.57(13) .
C9 C14 C13 124.62(14) .
C17 C15 C13 112.70(13) .
C17 C15 C16 109.13(15) .
C13 C15 C16 112.12(13) .
C18 C17 C22 116.37(15) .
C18 C17 C15 122.19(14) .
C22 C17 C15 121.32(14) .
C19 C18 C17 121.77(14) .
C19 C18 O5 120.05(14) .
C17 C18 O5 118.17(14) .
C20 C19 C18 120.07(14) .
O6 C20 C19 121.37(14) .
O6 C20 C21 118.10(14) .
C19 C20 C21 120.53(15) .
C22 C21 C20 117.22(14) .
C22 C21 C23 122.52(14) .
C20 C21 C23 120.20(14) .
C21 C22 C17 124.04(15) .
C25 C23 C21 112.42(14) .
C25 C23 C24 113.30(13) .
C21 C23 C24 109.23(13) .
C26 C25 C30 115.42(15) .
C26 C25 C23 121.54(13) .
C30 C25 C23 123.04(14) .
O7 C26 C25 118.76(14) .
O7 C26 C27 119.34(13) .
C25 C26 C27 121.90(13) .
C28 C27 C26 119.52(14) .
C27 C28 O8 119.65(14) .
C27 C28 C29 121.31(15) .
O8 C28 C29 118.98(13) .
C30 C29 C28 117.20(13) .
C30 C29 C31 122.95(14) .
C28 C29 C31 119.83(15) .
C29 C30 C25 124.60(14) .
C1 C31 C29 113.19(14) .
C1 C31 C32 109.49(12) .
C29 C31 C32 111.36(14) .
C38 C33 C34 117.17(15) .
C38 C33 C63 121.12(14) .
C34 C33 C63 121.54(14) .
O9 C34 C35 121.53(15) .
O9 C34 C33 118.29(15) .
C35 C34 C33 120.19(15) .
C36 C35 C34 120.71(16) .
O10 C36 C35 118.88(15) .
O10 C36 C37 120.08(15) .
C35 C36 C37 121.03(15) .
C38 C37 C36 116.92(15) .
C38 C37 C39 120.32(14) .
C36 C37 C39 122.69(15) .
C33 C38 C37 123.97(15) .
C41 C39 C37 112.85(14) .
C41 C39 C40 113.81(13) .
C37 C39 C40 109.14(13) .
C46 C41 C42 116.31(15) .
C46 C41 C39 123.95(15) .
C42 C41 C39 119.74(13) .
O11 C42 C43 117.43(14) .
O11 C42 C41 121.28(15) .
C43 C42 C41 121.27(14) .
C42 C43 C44 120.45(15) .
O12 C44 C43 116.94(14) .
O12 C44 C45 122.18(13) .
C43 C44 C45 120.88(16) .
C44 C45 C46 116.71(13) .
C44 C45 C47 119.29(15) .
C46 C45 C47 123.97(14) .
C41 C46 C45 124.37(15) .
C45 C47 C49 112.29(13) .
C45 C47 C48 112.80(14) .
C49 C47 C48 110.06(12) .
C54 C49 C50 116.53(14) .
C54 C49 C47 122.31(14) .
C50 C49 C47 121.17(14) .
O13 C50 C51 120.21(14) .
O13 C50 C49 118.55(14) .
C51 C50 C49 121.23(15) .
C50 C51 C52 120.53(15) .
O14 C52 C51 121.96(14) .
O14 C52 C53 117.60(14) .
C51 C52 C53 120.43(15) .
C54 C53 C52 117.43(15) .
C54 C53 C55 123.07(14) .
C52 C53 C55 119.38(14) .
C53 C54 C49 123.84(14) .
C53 C55 C57 112.92(12) .
C53 C55 C56 109.49(13) .
C57 C55 C56 113.26(14) .
C62 C57 C58 116.45(13) .
C62 C57 C55 123.13(13) .
C58 C57 C55 120.42(15) .
O15 C58 C59 114.93(13) .
O15 C58 C57 123.93(13) .
C59 C58 C57 121.11(15) .
C58 C59 C60 119.60(14) .
O16 C60 C59 116.87(13) .
O16 C60 C61 121.43(15) .
C59 C60 C61 121.70(13) .
C62 C61 C60 116.03(15) .
C62 C61 C63 123.12(14) .
C60 C61 C63 120.83(13) .
C57 C62 C61 125.08(14) .
C33 C63 C61 111.47(13) .
C33 C63 C64 108.74(14) .
C61 C63 C64 113.29(13) .
N1 C65 C66 124.0(2) .
C67 C66 C65 120.31(16) .
C66 C67 C68 116.28(17) .
C66 C67 C70 122.04(15) .
C68 C67 C70 121.68(18) .
C69 C68 C67 119.4(2) .
N1 C69 C68 124.26(18) .
C71 C70 C74 116.52(17) .
C71 C70 C67 121.03(17) .
C74 C70 C67 122.44(15) .
C72 C71 C70 120.20(18) .
N2 C72 C71 123.64(16) .
N2 C73 C74 124.12(19) .
C73 C74 C70 119.67(16) .
N3' N3 C75 159.7(6) .
N3' N3 C79 80.0(6) .
C75 N3 C79 120.0 .
C76 C75 N3 120.0 .
C75 C76 C77 120.0 .
C77 C77 C76 124.43(19) 3_644
C77 C77 C78 115.52(19) 3_644
C76 C77 C78 120.0 .
C79 C78 C77 120.0 .
C78 C79 N3 120.0 .
C78 C79 N3' 150.6(4) .
N3 C79 N3' 30.7(4) .
C65 N1 C69 115.74(17) .
C72 N2 C73 115.83(17) .
N3 N3' C79 69.3(6) .

loop_
_geom_bond_atom_site_label_1
_geom_bond_atom_site_label_2
_geom_bond_distance
_geom_bond_site_symmetry_2
O1 C2 1.366(2) .
O2 C4 1.389(2) .
O3 C10 1.372(2) .
O4 C12 1.3880(17) .
O5 C18 1.3929(19) .
O6 C20 1.3793(19) .
O7 C26 1.3859(17) .
O8 C28 1.385(2) .
O9 C34 1.374(2) .
O10 C36 1.378(2) .
O11 C42 1.3638(18) .
O12 C44 1.377(2) .
O13 C50 1.376(2) .
O14 C52 1.379(2) .
O15 C58 1.375(2) .
O16 C60 1.3791(17) .
O17 O20' 1.635(7) .
O18 O18' 0.810(4) .
O20' O20 1.428(10) .
C1 C6 1.391(2) .
C1 C2 1.419(2) .
C1 C31 1.521(2) .
C2 C3 1.382(2) .
C3 C4 1.373(3) .
C4 C5 1.400(2) .
C5 C6 1.386(2) .
C5 C7 1.537(2) .
C7 C9 1.516(2) .
C7 C8 1.533(2) .
C9 C14 1.393(2) .
C9 C10 1.404(2) .
C10 C11 1.385(2) .
C11 C12 1.386(2) .
C12 C13 1.397(2) .
C13 C14 1.395(2) .
C13 C15 1.530(2) .
C15 C17 1.524(2) .
C15 C16 1.551(2) .
C17 C18 1.392(2) .
C17 C22 1.393(2) .
C18 C19 1.387(2) .
C19 C20 1.385(2) .
C20 C21 1.401(2) .
C21 C22 1.392(2) .
C21 C23 1.517(2) .
C23 C25 1.516(2) .
C23 C24 1.527(2) .
C25 C26 1.398(2) .
C25 C30 1.408(2) .
C26 C27 1.399(2) .
C27 C28 1.382(2) .
C28 C29 1.394(2) .
C29 C30 1.380(2) .
C29 C31 1.530(2) .
C31 C32 1.540(2) .
C33 C38 1.391(2) .
C33 C34 1.413(2) .
C33 C63 1.516(2) .
C34 C35 1.392(3) .
C35 C36 1.380(2) .
C36 C37 1.406(2) .
C37 C38 1.392(2) .
C37 C39 1.537(2) .
C39 C41 1.530(2) .
C39 C40 1.538(2) .
C41 C46 1.393(2) .
C41 C42 1.405(2) .
C42 C43 1.389(2) .
C43 C44 1.390(2) .
C44 C45 1.397(2) .
C45 C46 1.407(2) .
C45 C47 1.525(2) .
C47 C49 1.530(2) .
C47 C48 1.536(2) .
C49 C54 1.397(2) .
C49 C50 1.402(2) .
C50 C51 1.378(2) .
C51 C52 1.386(2) .
C52 C53 1.402(2) .
C53 C54 1.383(2) .
C53 C55 1.519(2) .
C55 C57 1.526(2) .
C55 C56 1.532(2) .
C57 C62 1.384(2) .
C57 C58 1.408(2) .
C58 C59 1.387(2) .
C59 C60 1.390(2) .
C60 C61 1.402(2) .
C61 C62 1.387(2) .
C61 C63 1.521(2) .
C63 C64 1.529(2) .
C65 N1 1.314(2) .
C65 C66 1.389(3) .
C66 C67 1.378(3) .
C67 C68 1.396(2) .
C67 C70 1.496(3) .
C68 C69 1.375(3) .
C69 N1 1.353(3) .
C70 C71 1.389(2) .
C70 C74 1.404(3) .
C71 C72 1.388(3) .
C72 N2 1.340(3) .
C73 N2 1.361(2) .
C73 C74 1.371(3) .
N3 N3' 0.760(10) .
N3 C75 1.3900 .
N3 C79 1.3901 .
C75 C76 1.3899 .
C76 C77 1.3899 .
C77 C77 1.379(5) 3_644
C77 C78 1.3900 .
C78 C79 1.3899 .
C79 N3' 1.464(8) .
